data_2004562
loop_
_publ_author_name
'Ferguson, G.'
'McCarthy, D. E.'
'Spalding, T. R.'
'Kennedy, J. D.'

_publ_section_title 5,5-Bis(dimethylphenylphosphine)-4,6-dithia-5-pallada-<i>arachno</i>-nonaborane
_journal_issue 3
_journal_name_full 'Acta Crystallographica Section C'
_journal_page_first 548
_journal_page_last 550
_journal_paper_doi 10.1107/S0108270195015952
_journal_volume 52
_journal_year 1996
_chemical_formula_iupac '[Pd (B6 H8 S2) (C8 H11 P)2]'
_chemical_formula_moiety 'C16 H30 B6 P2 Pd S2'
_chemical_formula_sum 'C16 H30 B6 P2 Pd S2'
_chemical_formula_weight 519.72
_chemical_name_systematic
;
5,5-bis(dimethylphenylphosphine)-arachno-4,6-dithia-5-palladanonaborane
;
_space_group_IT_number 2
_symmetry_cell_setting triclinic
_symmetry_space_group_name_Hall '-P 1'
_symmetry_space_group_name_H-M 'P -1'
_cell_angle_alpha 70.34(2)
_cell_angle_beta 86.15(2)
_cell_angle_gamma 84.81(2)
_cell_formula_units_Z 2
_cell_length_a 9.530(3)
_cell_length_b 10.268(2)
_cell_length_c 13.235(3)
_cell_measurement_reflns_used 25
_cell_measurement_temperature 294.0(10)
_cell_measurement_theta_max 19.95
_cell_measurement_theta_min 10.05
_cell_volume 1213.7(5)
_computing_cell_refinement 'SET-4 and CELDIM (Enraf-Nonius 1992)'
_computing_data_collection 'CAD-4-PC (Enraf-Nonius, 1992)'
_computing_data_reduction 'DATRD2 in NRCVAX94 (Gabe, Le Page, Charland, Lee & White, 1989)'
_computing_molecular_graphics 'NRCVAX94, PLATON (Spek, 1995a) and PLUTON (Spek 1995b)'
_computing_publication_material 'NRCVAX94, SHELXL93 and WordPerfect macro PREPCIF'
_computing_structure_refinement 'NRCVAX94 and SHELXL93 (Sheldrick, 1993)'
_computing_structure_solution NRCVAX94
_diffrn_ambient_temperature 294.0(10)
_diffrn_measurement_device 'Enraf-Nonius CAD-4'
_diffrn_measurement_method \q/2\q
_diffrn_radiation_monochromator graphite
_diffrn_radiation_source 'X-ray tube'
_diffrn_radiation_type 'Molybdenum K\a'
_diffrn_radiation_wavelength 0.7107
_diffrn_reflns_av_R_equivalents 0.000
_diffrn_reflns_av_sigmaI/netI 0.0589
_diffrn_reflns_limit_h_max 11
_diffrn_reflns_limit_h_min -11
_diffrn_reflns_limit_k_max 12
_diffrn_reflns_limit_k_min 0
_diffrn_reflns_limit_l_max 15
_diffrn_reflns_limit_l_min -14
_diffrn_reflns_number 4241
_diffrn_reflns_theta_max 25
_diffrn_reflns_theta_min 2
_diffrn_standards_decay_% 'none variation 1.0'
_diffrn_standards_interval_time 120
_diffrn_standards_number 3
_exptl_absorpt_coefficient_mu 1.069
_exptl_absorpt_correction_T_max 0.9908
_exptl_absorpt_correction_T_min 0.8340
_exptl_absorpt_correction_type 'Four \y-scans at 4\% steps (North, Phillips & Mathews, 1968)'
_exptl_crystal_colour orange--red
_exptl_crystal_density_diffrn 1.422
_exptl_crystal_description plate
_exptl_crystal_F_000 528
_exptl_crystal_size_max 0.41
_exptl_crystal_size_mid 0.20
_exptl_crystal_size_min 0.08
_refine_diff_density_max 0.683
_refine_diff_density_min -0.503
_refine_ls_extinction_method none
_refine_ls_goodness_of_fit_all 1.000
_refine_ls_goodness_of_fit_obs 1.110
_refine_ls_hydrogen_treatment
;
H atoms: B-H(bridge) from \D\r map, others riding [C-H 0.93--0.98,
B-H(terminal) 1.10\%A]
;
_refine_ls_matrix_type full
_refine_ls_number_parameters 244
_refine_ls_number_reflns 4241
_refine_ls_number_restraints 0
_refine_ls_restrained_S_all 1.000
_refine_ls_restrained_S_obs 1.110
_refine_ls_R_factor_all 0.0710
_refine_ls_R_factor_obs 0.0380
_refine_ls_shift/esd_max 0.003
_refine_ls_shift/esd_mean 0.000
_refine_ls_structure_factor_coef Fsqd
_refine_ls_weighting_details 'w = 1/[\s^2^(Fo^2^)+(0.0436P)^2^] where P=(Fo^2^+2Fc^2^)/3'
_refine_ls_weighting_scheme calc
_refine_ls_wR_factor_all 0.0913
_refine_ls_wR_factor_obs 0.0837
_reflns_number_observed 2972
_reflns_number_total 4241
_reflns_observed_criterion >2\s(I)
_cod_data_source_file ab1335.cif
_cod_data_source_block 9563
_cod_depositor_comments
;
The following automatic conversions were performed:

'_geom_bond_publ_flag' value 'YES' changed to 'yes' according to
/home/saulius/struct/CIF-dictionaries/cif_core.dic dictionary named
'cif_core.dic' version 2.4.1 from 2010-06-29 (30
times).

'_geom_bond_publ_flag' value 'NO' changed to 'no' according
to /home/saulius/struct/CIF-dictionaries/cif_core.dic dictionary
named 'cif_core.dic' version 2.4.1 from 2010-06-29 (12
times).

'_geom_angle_publ_flag' value 'NO' changed to 'no' according
to /home/saulius/struct/CIF-dictionaries/cif_core.dic dictionary
named 'cif_core.dic' version 2.4.1 from 2010-06-29 (75
times).

'_geom_angle_publ_flag' value 'YES' changed to 'yes'
according to /home/saulius/struct/CIF-dictionaries/cif_core.dic
dictionary named 'cif_core.dic' version 2.4.1 from 2010-06-29 (21
time).

'_geom_torsion_publ_flag' value 'NO' changed to 'no'
according to /home/saulius/struct/CIF-dictionaries/cif_core.dic
dictionary named 'cif_core.dic' version 2.4.1 from 2010-06-29 (232
times).

Automatic conversion script
Id: cif_fix_values 1715 2011-07-08 13:25:40Z adriana 

The following automatic conversions were performed:

'_refine_ls_weighting_scheme' value 'calc w =
1/[\s^2^(Fo^2^)+(0.0436P)^2^] where P=(Fo^2^+2Fc^2^)/3' was changed
to 'calc'. New tag '_refine_ls_weighting_details' was created. The
value of the new tag was set to 'w = 1/[\s^2^(Fo^2^)+(0.0436P)^2^]
where P=(Fo^2^+2Fc^2^)/3'.

Automatic conversion script
Id: cif_fix_values 3143 2015-03-26 13:38:13Z robertas 
;
_cod_original_cell_volume 1213.8(6)
_cod_database_code 2004562

loop_
_symmetry_equiv_pos_as_xyz
'x, y, z'
'-x, -y, -z'

loop_
_atom_site_aniso_label
_atom_site_aniso_U_11
_atom_site_aniso_U_22
_atom_site_aniso_U_33
_atom_site_aniso_U_12
_atom_site_aniso_U_13
_atom_site_aniso_U_23
B1 0.060(4) 0.038(3) 0.064(4) -0.008(3) -0.010(3) -0.004(3)
B2 0.043(3) 0.037(3) 0.063(4) -0.007(2) -0.001(3) -0.010(3)
B3 0.038(3) 0.044(3) 0.082(5) 0.006(2) -0.008(3) -0.018(3)
S4 0.0668(8) 0.0353(7) 0.0720(10) -0.0146(6) 0.0054(7) -0.0033(6)
Pd5 0.0406(2) 0.0322(2) 0.0478(2) -0.00807(13) -0.00142(15) -0.00560(15)
S6 0.0602(8) 0.0432(7) 0.0485(7) -0.0010(6) 0.0011(6) -0.0080(6)
B7 0.054(4) 0.059(4) 0.073(4) -0.004(3) 0.009(3) -0.026(3)
B8 0.056(4) 0.051(4) 0.094(5) 0.004(3) -0.006(3) -0.025(4)
B9 0.058(4) 0.033(3) 0.077(5) 0.001(3) -0.013(3) -0.007(3)
P1 0.0416(7) 0.0438(7) 0.0540(8) -0.0114(5) 0.0034(6) -0.0071(6)
P2 0.0492(7) 0.0389(7) 0.0440(7) -0.0116(5) 0.0004(5) -0.0095(5)
C11 0.038(2) 0.046(3) 0.048(3) -0.009(2) 0.000(2) -0.012(2)
C12 0.044(3) 0.067(4) 0.057(3) -0.011(2) 0.009(2) -0.015(3)
C13 0.050(3) 0.067(4) 0.084(4) 0.008(3) -0.004(3) -0.026(3)
C14 0.060(3) 0.055(3) 0.072(4) 0.006(3) -0.007(3) -0.007(3)
C15 0.061(3) 0.059(3) 0.058(3) -0.009(3) 0.001(3) -0.003(3)
C16 0.051(3) 0.054(3) 0.055(3) -0.005(2) 0.009(2) -0.010(3)
C17 0.072(4) 0.072(4) 0.080(4) -0.013(3) 0.026(3) 0.008(3)
C18 0.059(3) 0.064(4) 0.113(5) -0.009(3) -0.016(3) -0.036(3)
C21 0.051(3) 0.055(3) 0.056(3) -0.009(2) -0.004(2) -0.027(3)
C22 0.058(3) 0.051(3) 0.111(5) -0.011(3) -0.007(3) -0.034(3)
C23 0.069(4) 0.068(4) 0.171(8) -0.001(3) -0.021(5) -0.068(5)
C24 0.067(5) 0.146(8) 0.138(8) 0.008(5) -0.020(5) -0.108(7)
C25 0.067(4) 0.183(9) 0.076(5) 0.001(5) -0.004(4) -0.070(6)
C26 0.064(4) 0.106(5) 0.058(4) -0.004(3) 0.003(3) -0.033(3)
C27 0.078(4) 0.037(3) 0.066(3) -0.020(2) 0.016(3) -0.011(2)
C28 0.057(3) 0.080(4) 0.068(4) -0.015(3) -0.006(3) -0.027(3)

loop_
_atom_site_label
_atom_site_occupancy
_atom_site_fract_x
_atom_site_fract_y
_atom_site_fract_z
_atom_site_U_iso_or_equiv
_atom_site_thermal_displace_type
_atom_site_calc_flag
_atom_site_refinement_flags
_atom_site_type_symbol
B1 1 .1209(6) -.0135(5) .3095(5) .057(2) Uani d . B
B2 1 .1663(5) .1276(5) .1880(5) .0490(14) Uani d . B
B3 1 .2332(6) -.0500(6) .2071(5) .056(2) Uani d . B
S4 1 -.05589(14) -.09189(12) .32249(12) .0614(4) Uani d . S
Pd5 1 -.05735(4) .15210(3) .25537(3) .04185(13) Uani d . Pd
S6 1 .06234(13) .19766(12) .05892(10) .0528(3) Uani d . S
B7 1 .1962(6) .0510(7) .0689(5) .062(2) Uani d . B
B8 1 .1675(7) -0.1304(6) .1258(6) .067(2) Uani d . B
B9 1 .0991(6) -0.1698(5) .2611(5) .059(2) Uani d . B
P1 1 -0.29891(12) .18793(13) .25398(11) .0485(3) Uani d . P
P2 1 .00313(13) .34835(12) .28202(10) .0447(3) Uani d . P
C11 1 -0.3755(4) .3641(5) .1991(4) .0443(11) Uani d . C
C12 1 -0.4835(5) .4215(5) .2484(4) .0576(13) Uani d . C
C13 1 -0.5360(5) .5578(6) .2011(5) .067(2) Uani d . C
C14 1 -0.4798(5) .6370(6) .1053(5) .0664(15) Uani d . C
C15 1 -0.3733(5) .5819(5) .0535(4) .0632(14) Uani d . C
C16 1 -0.3206(5) .4462(5) .1007(4) .0561(13) Uani d . C
C17 1 -0.3903(6) .1133(6) .3826(5) .084(2) Uani d . C
C18 1 -0.3678(6) .1025(6) .1694(5) .076(2) Uani d . C
C21 1 -0.1321(5) .4429(5) .3389(4) .0514(12) Uani d . C
C22 1 -0.1815(6) .5773(6) .2853(5) .071(2) Uani d . C
C23 1 -0.2845(7) .6436(7) .3337(8) .095(2) Uani d . C
C24 1 -0.3334(7) .5774(10) .4351(8) .102(3) Uani d . C
C25 1 -0.2867(7) .4442(10) .4896(6) .102(3) Uani d . C
C26 1 -0.1871(6) .3753(7) .4418(5) .075(2) Uani d . C
C27 1 .0707(6) .4783(5) .1624(4) .0619(14) Uani d . C
C28 1 .1437(5) .3150(6) .3759(4) .0668(15) Uani d . C
H1 1 .1644 -0.0177 .3855 .068 Uiso calc R H
H2 1 .2270 .2083 .1981 .059 Uiso calc R H
H3 1 .3438 -0.0789 .2291 .067 Uiso calc R H
H7 1 .2910 .0783 .0164 .072 Uiso d . H
H8 1 .2354 -0.2092 .1030 .072 Uiso d . H
H9 1 .1200 -0.2783 .3119 .072 Uiso d . H
H78 1 .1218 -0.0552 .0474 .072 Uiso d . H
H89 1 .0574 -0.1626 .1544 .072 Uiso d . H
H12 1 -0.5218 .3684 .3143 .069 Uiso calc R H
H13 1 -0.6097 .5950 .2349 .081 Uiso calc R H
H14 1 -0.5137 .7290 .0748 .080 Uiso calc R H
H15 1 -0.3368 .6354 -0.0130 .076 Uiso calc R H
H16 1 -0.2474 .4094 .0661 .067 Uiso calc R H
H17A 1 -0.3537 .0192 .4156 .126 Uiso calc R H
H17B 1 -0.4893 .1151 .3720 .126 Uiso calc R H
H17C 1 -0.3764 .1661 .4282 .126 Uiso calc R H
H18A 1 -0.3330 .0068 .1921 .114 Uiso calc R H
H18B 1 -0.3378 .1471 .0960 .114 Uiso calc R H
H18C 1 -0.4689 .1085 .1755 .114 Uiso calc R H
H22 1 -0.1457 .6237 .2167 .085 Uiso calc R H
H23 1 -0.3199 .7333 .2966 .114 Uiso calc R H
H24 1 -0.4000 .6237 .4680 .122 Uiso calc R H
H25 1 -0.3219 .3999 .5589 .123 Uiso calc R H
H26 1 -0.1565 .2838 .4781 .090 Uiso calc R H
H27A 1 .1434 .4356 .1277 .093 Uiso calc R H
H27B 1 .1088 .5493 .1821 .093 Uiso calc R H
H27C 1 -0.0045 .5186 .1142 .093 Uiso calc R H
H28A 1 .1171 .2465 .4425 .100 Uiso calc R H
H28B 1 .1597 .3993 .3883 .100 Uiso calc R H
H28C 1 .2286 .2816 .3463 .100 Uiso calc R H

loop_
_atom_type_symbol
_atom_type_description
_atom_type_scat_dispersion_real
_atom_type_scat_dispersion_imag
_atom_type_scat_source
C C 0.0033 0.0016 'International Tables Vol C Tables 4.2.6.8 and 6.1.1.4'
H H 0.0000 0.0000 'International Tables Vol C Tables 4.2.6.8 and 6.1.1.4'
B B 0.0013 0.0007 'International Tables Vol C Tables 4.2.6.8 and 6.1.1.4'
P P 0.1023 0.0942 'International Tables Vol C Tables 4.2.6.8 and 6.1.1.4'
Pd Pd -0.9988 1.0072 'International Tables Vol C Tables 4.2.6.8 and 6.1.1.4'
S S 0.1246 0.1234 'International Tables Vol C Tables 4.2.6.8 and 6.1.1.4'

loop_
_geom_angle_atom_site_label_1
_geom_angle_atom_site_label_2
_geom_angle_atom_site_label_3
_geom_angle
_geom_angle_publ_flag
B2 B1 B3 60.3(3) no
B3 B1 S4 111.5(4) no
B2 B1 S4 119.7(4) no
B3 B1 B9 57.3(3) no
B2 B1 B9 104.9(4) no
S4 B1 B9 58.5(2) no
B3 B1 Pd5 117.1(4) no
B2 B1 Pd5 66.9(2) no
S4 B1 Pd5 68.4(2) no
Pd5 B1 B9 111.3(3) no
B1 B2 B3 58.9(3) no
B3 B2 S6 109.3(4) no
B1 B2 S6 126.7(3) no
B3 B2 B7 56.9(3) no
B1 B2 B7 107.8(4) no
S6 B2 B7 56.9(3) no
B3 B2 Pd5 115.0(3) no
B1 B2 Pd5 65.8(2) no
Pd5 B2 S6 78.6(2) no
Pd5 B2 B7 118.8(3) no
B1 B3 B8 119.5(4) no
B8 B3 B9 60.8(4) no
B1 B3 B9 65.9(3) no
B7 B3 B8 60.8(4) no
B1 B3 B7 117.2(4) no
B7 B3 B9 109.1(4) no
B2 B3 B8 116.9(4) no
B1 B3 B2 60.8(3) no
B2 B3 B9 111.9(4) no
B2 B3 B7 66.1(3) no
B1 S4 B9 61.9(3) yes
Pd5 S4 B9 109.7(2) yes
B1 S4 Pd5 63.0(2) yes
B1 Pd5 B2 47.3(2) yes
B1 Pd5 P2 108.3(2) yes
B2 Pd5 P2 88.20(14) yes
B1 Pd5 P1 143.03(14) yes
B2 Pd5 P1 157.25(15) yes
P1 Pd5 P2 101.15(5) yes
B1 Pd5 S4 48.65(14) yes
B2 Pd5 S4 88.00(13) yes
S4 Pd5 P2 146.81(5) yes
S4 Pd5 P1 94.86(5) yes
B1 Pd5 S6 84.9(2) yes
B2 Pd5 S6 44.73(15) yes
S6 Pd5 P2 98.13(5) yes
S6 Pd5 P1 112.87(5) yes
S4 Pd5 S6 102.14(5) yes
B2 S6 B7 63.2(3) yes
Pd5 S6 B7 106.7(2) yes
B2 S6 Pd5 56.7(2) yes
B3 B7 B8 57.5(4) no
S6 B7 B8 126.3(4) no
B3 B7 S6 112.2(4) no
B2 B7 B8 106.4(4) no
B2 B7 B3 57.0(3) no
B2 B7 S6 60.0(2) no
B3 B8 B9 61.3(4) no
B3 B8 B7 61.7(4) no
B7 B8 B9 110.2(4) no
B3 B9 B8 57.9(3) no
S4 B9 B8 132.2(4) no
B3 B9 S4 112.1(3) no
B1 B9 B8 109.0(4) no
B1 B9 B3 56.8(3) no
B1 B9 S4 59.6(3) no
C11 P1 C17 105.8(2) no
C11 P1 C18 102.7(2) no
C17 P1 C18 103.5(3) no
C11 P1 Pd5 118.25(14) no
C17 P1 Pd5 115.2(2) no
C18 P1 Pd5 109.7(2) no
C21 P2 C27 104.7(2) no
C27 P2 C28 103.4(2) no
C21 P2 C28 102.0(2) no
C27 P2 Pd5 114.6(2) no
C21 P2 Pd5 117.4(2) no
C28 P2 Pd5 113.0(2) no
C12 C11 C16 118.2(4) no
P1 C11 C12 124.4(4) no
P1 C11 C16 117.4(4) no
C11 C12 C13 120.8(5) no
C12 C13 C14 120.2(5) no
C13 C14 C15 120.3(5) no
C14 C15 C16 119.6(5) no
C11 C16 C15 120.9(5) no
C22 C21 C26 119.0(5) no
P2 C21 C22 123.1(4) no
P2 C21 C26 117.9(4) no
C21 C22 C23 120.1(6) no
C22 C23 C24 119.9(7) no
C23 C24 C25 121.1(7) no
C24 C25 C26 119.7(7) no
C21 C26 C25 120.1(7) no
B7 H78 B8 86 no
B8 H89 B9 86 no

loop_
_geom_bond_atom_site_label_1
_geom_bond_atom_site_label_2
_geom_bond_distance
_geom_bond_publ_flag
B1 B2 1.823(8) yes
B1 B3 1.788(9) yes
B1 S4 1.905(6) yes
B1 Pd5 2.261(6) yes
B1 B9 1.949(8) yes
B2 B3 1.815(7) yes
B2 Pd5 2.280(5) yes
B2 S6 1.921(6) yes
B2 B7 1.980(9) yes
B3 B7 1.814(9) yes
B3 B8 1.736(9) yes
B3 B9 1.797(8) yes
S4 Pd5 2.3588(14) yes
S4 B9 1.883(6) yes
Pd5 S6 2.6759(15) yes
Pd5 P1 2.2986(15) yes
Pd5 P2 2.2876(13) yes
S6 B7 1.858(6) yes
B7 B8 1.798(9) yes
B8 B9 1.789(9) yes
P1 C11 1.811(5) yes
P1 C17 1.813(5) yes
P1 C18 1.822(5) yes
P2 C21 1.818(5) yes
P2 C27 1.816(5) yes
P2 C28 1.819(5) yes
C11 C12 1.375(6) no
C11 C16 1.389(6) no
C12 C13 1.388(7) no
C13 C14 1.359(7) no
C14 C15 1.374(7) no
C15 C16 1.383(7) no
C21 C22 1.378(7) no
C21 C26 1.394(7) no
C22 C23 1.387(8) no
C23 C24 1.357(10) no
C24 C25 1.363(10) no
C25 C26 1.379(8) no
B7 H78 1.47 yes
B8 H89 1.13 yes
B8 H78 1.15 yes
B9 H89 1.47 yes

loop_
_geom_torsion_atom_site_label_1
_geom_torsion_atom_site_label_2
_geom_torsion_atom_site_label_3
_geom_torsion_atom_site_label_4
_geom_torsion
_geom_torsion_publ_flag
S4 B1 B2 B3 -99.2(5) no
B9 B1 B2 B3 -37.3(3) no
Pd5 B1 B2 B3 -144.5(3) no
B3 B1 B2 S6 91.7(5) no
S4 B1 B2 S6 -7.5(6) no
B9 B1 B2 S6 54.4(5) no
Pd5 B1 B2 S6 -52.7(4) no
B3 B1 B2 B7 30.2(4) no
S4 B1 B2 B7 -69.0(5) no
B9 B1 B2 B7 -7.1(5) no
Pd5 B1 B2 B7 -114.3(3) no
B3 B1 B2 Pd5 144.5(3) no
S4 B1 B2 Pd5 45.2(3) no
B9 B1 B2 Pd5 107.1(3) no
B2 B1 B3 B8 -106.2(5) no
S4 B1 B3 B8 6.7(6) no
B9 B1 B3 B8 29.7(4) no
Pd5 B1 B3 B8 -69.2(5) no
B2 B1 B3 B9 -135.9(4) no
S4 B1 B3 B9 -23.1(3) no
Pd5 B1 B3 B9 -99.0(4) no
B2 B1 B3 B7 -36.0(4) no
S4 B1 B3 B7 76.8(5) no
B9 B1 B3 B7 99.9(5) no
Pd5 B1 B3 B7 0.9(6) no
S4 B1 B3 B2 112.8(4) no
B9 B1 B3 B2 135.9(4) no
Pd5 B1 B3 B2 36.9(3) no
B1 B2 B3 B8 110.5(5) no
S6 B2 B3 B8 -11.5(6) no
B7 B2 B3 B8 -34.7(4) no
Pd5 B2 B3 B8 74.7(5) no
S6 B2 B3 B1 -121.9(4) no
B7 B2 B3 B1 -145.2(4) no
Pd5 B2 B3 B1 -35.8(4) no
B1 B2 B3 B9 43.2(4) no
S6 B2 B3 B9 -78.7(5) no
B7 B2 B3 B9 -102.0(5) no
Pd5 B2 B3 B9 7.4(6) no
B1 B2 B3 B7 145.2(4) no
S6 B2 B3 B7 23.2(3) no
Pd5 B2 B3 B7 109.4(4) no
B3 B1 S4 B9 22.8(3) no
B2 B1 S4 B9 89.9(5) no
Pd5 B1 S4 B9 134.6(3) no
B3 B1 S4 Pd5 -111.8(4) no
B2 B1 S4 Pd5 -44.6(3) no
B9 B1 S4 Pd5 -134.6(3) no
B3 B1 Pd5 B2 -34.6(3) no
S4 B1 Pd5 B2 -138.4(3) no
B9 B1 Pd5 B2 -97.7(4) no
B3 B1 Pd5 P2 -104.1(3) no
B2 B1 Pd5 P2 -69.5(3) no
S4 B1 Pd5 P2 152.04(12) no
B9 B1 Pd5 P2 -167.3(3) no
B3 B1 Pd5 P1 114.8(3) no
B2 B1 Pd5 P1 149.4(2) no
S4 B1 Pd5 P1 11.0(4) no
B9 B1 Pd5 P1 51.7(5) no
B3 B1 Pd5 S4 103.8(4) no
B2 B1 Pd5 S4 138.4(3) no
B9 B1 Pd5 S4 40.7(3) no
B3 B1 Pd5 S6 -7.2(3) no
B2 B1 Pd5 S6 27.4(2) no
S4 B1 Pd5 S6 -111.1(2) no
B9 B1 Pd5 S6 -70.4(3) no
B3 B2 Pd5 B1 33.3(4) no
S6 B2 Pd5 B1 139.4(3) no
B7 B2 Pd5 B1 97.8(4) no
B3 B2 Pd5 P2 150.4(4) no
B1 B2 Pd5 P2 117.1(3) no
S6 B2 Pd5 P2 -103.46(14) no
B7 B2 Pd5 P2 -145.1(3) no
B3 B2 Pd5 P1 -94.4(5) no
B1 B2 Pd5 P1 -127.7(3) no
S6 B2 Pd5 P1 11.7(4) no
B7 B2 Pd5 P1 -29.9(6) no
B3 B2 Pd5 S4 3.4(4) no
B1 B2 Pd5 S4 -29.9(3) no
S6 B2 Pd5 S4 109.52(15) no
B7 B2 Pd5 S4 67.9(3) no
B3 B2 Pd5 S6 -106.1(4) no
B1 B2 Pd5 S6 -139.4(3) no
B7 B2 Pd5 S6 -41.6(3) no
B9 S4 Pd5 B1 -41.9(3) no
B9 S4 Pd5 B2 -12.7(3) no
B1 S4 Pd5 B2 29.2(3) no
B9 S4 Pd5 P2 -96.3(2) no
B1 S4 Pd5 P2 -54.4(2) no
B9 S4 Pd5 P1 144.7(2) no
B1 S4 Pd5 P1 -173.4(2) no
B9 S4 Pd5 S6 30.0(2) no
B1 S4 Pd5 S6 72.0(2) no
B3 B2 S6 B7 -23.2(3) no
B1 B2 S6 B7 -88.2(5) no
Pd5 B2 S6 B7 -136.0(3) no
B3 B2 S6 Pd5 112.7(3) no
B1 B2 S6 Pd5 47.7(4) no
B7 B2 S6 Pd5 136.0(3) no
B1 Pd5 S6 B7 11.6(3) no
B2 Pd5 S6 B7 40.3(3) no
P2 Pd5 S6 B7 119.4(2) no
P1 Pd5 S6 B7 -134.8(2) no
S4 Pd5 S6 B7 -34.1(2) no
B1 Pd5 S6 B2 -28.7(2) no
P2 Pd5 S6 B2 79.1(2) no
P1 Pd5 S6 B2 -175.1(2) no
S4 Pd5 S6 B2 -74.5(2) no
B1 B3 B7 B8 -110.3(5) no
B9 B3 B7 B8 -38.3(4) no
B2 B3 B7 B8 -144.4(4) no
B8 B3 B7 S6 119.9(4) no
B1 B3 B7 S6 9.6(6) no
B9 B3 B7 S6 81.6(5) no
B2 B3 B7 S6 -24.6(3) no
B8 B3 B7 B2 144.4(4) no
B1 B3 B7 B2 34.1(4) no
B9 B3 B7 B2 106.1(4) no
B2 S6 B7 B8 88.8(6) no
Pd5 S6 B7 B8 51.5(6) no
B2 S6 B7 B3 23.7(3) no
Pd5 S6 B7 B3 -13.6(4) no
Pd5 S6 B7 B2 -37.3(2) no
B3 B2 B7 B8 30.7(4) no
B1 B2 B7 B8 -0.2(5) no
S6 B2 B7 B8 -122.9(4) no
Pd5 B2 B7 B8 -71.8(4) no
B1 B2 B7 B3 -30.9(4) no
S6 B2 B7 B3 -153.6(4) no
Pd5 B2 B7 B3 -102.6(4) no
B3 B2 B7 S6 153.6(4) no
B1 B2 B7 S6 122.7(3) no
Pd5 B2 B7 S6 51.0(3) no
B1 B3 B8 B9 -31.2(4) no
B7 B3 B8 B9 -137.9(4) no
B2 B3 B8 B9 -101.2(5) no
B1 B3 B8 B7 106.6(5) no
B9 B3 B8 B7 137.9(4) no
B2 B3 B8 B7 36.6(4) no
S6 B7 B8 B3 -95.0(5) no
B2 B7 B8 B3 -30.5(4) no
B3 B7 B8 B9 38.8(4) no
S6 B7 B8 B9 -56.1(7) no
B2 B7 B8 B9 8.3(5) no
B7 B8 B9 B3 -39.0(4) no
B3 B8 B9 S4 91.8(5) no
B7 B8 B9 S4 52.7(7) no
B3 B8 B9 B1 26.0(4) no
B7 B8 B9 B1 -13.1(5) no
B1 B3 B9 B8 150.4(4) no
B7 B3 B9 B8 38.3(4) no
B2 B3 B9 B8 109.5(5) no
B8 B3 B9 S4 -126.9(4) no
B1 B3 B9 S4 23.5(4) no
B7 B3 B9 S4 -88.6(5) no
B2 B3 B9 S4 -17.4(6) no
B8 B3 B9 B1 -150.4(4) no
B7 B3 B9 B1 -112.1(4) no
B2 B3 B9 B1 -40.9(4) no
B1 S4 B9 B8 -88.8(5) no
Pd5 S4 B9 B8 -46.3(5) no
B1 S4 B9 B3 -22.7(4) no
Pd5 S4 B9 B3 19.7(4) no
Pd5 S4 B9 B1 42.4(3) no
B3 B1 B9 B8 -26.3(4) no
B2 B1 B9 B8 12.5(5) no
S4 B1 B9 B8 128.4(4) no
Pd5 B1 B9 B8 83.1(4) no
B2 B1 B9 B3 38.8(4) no
S4 B1 B9 B3 154.7(4) no
Pd5 B1 B9 B3 109.4(4) no
B3 B1 B9 S4 -154.7(4) no
B2 B1 B9 S4 -115.9(4) no
Pd5 B1 B9 S4 -45.3(2) no
B1 Pd5 P1 C11 176.0(3) no
B2 Pd5 P1 C11 -79.2(4) no
P2 Pd5 P1 C11 33.5(2) no
S4 Pd5 P1 C11 -175.7(2) no
S6 Pd5 P1 C11 -70.3(2) no
B1 Pd5 P1 C17 49.5(4) no
B2 Pd5 P1 C17 154.2(4) no
P2 Pd5 P1 C17 -93.0(2) no
S4 Pd5 P1 C17 57.8(2) no
S6 Pd5 P1 C17 163.1(2) no
B1 Pd5 P1 C18 -66.8(4) no
B2 Pd5 P1 C18 37.9(4) no
P2 Pd5 P1 C18 150.7(2) no
S4 Pd5 P1 C18 -58.5(2) no
S6 Pd5 P1 C18 46.9(2) no
B1 Pd5 P2 C27 99.6(3) no
B2 Pd5 P2 C27 56.0(2) no
P1 Pd5 P2 C27 -103.1(2) no
S4 Pd5 P2 C27 139.6(2) no
S6 Pd5 P2 C27 12.3(2) no
B1 Pd5 P2 C21 -137.0(3) no
B2 Pd5 P2 C21 179.4(2) no
P1 Pd5 P2 C21 20.3(2) no
S4 Pd5 P2 C21 -97.0(2) no
S6 Pd5 P2 C21 135.7(2) no
B1 Pd5 P2 C28 -18.6(3) no
B2 Pd5 P2 C28 -62.1(2) no
P1 Pd5 P2 C28 138.8(2) no
S4 Pd5 P2 C28 21.4(2) no
S6 Pd5 P2 C28 -105.9(2) no
C17 P1 C11 C12 -1.4(5) no
C18 P1 C11 C12 106.8(5) no
Pd5 P1 C11 C12 -132.4(4) no
C17 P1 C11 C16 178.3(4) no
C18 P1 C11 C16 -73.5(4) no
Pd5 P1 C11 C16 47.4(4) no
C16 C11 C12 C13 0.0(7) no
P1 C11 C12 C13 179.7(4) no
C11 C12 C13 C14 -0.7(8) no
C12 C13 C14 C15 1.6(9) no
C13 C14 C15 C16 -1.8(9) no
C14 C15 C16 C11 1.1(8) no
C12 C11 C16 C15 -0.2(7) no
P1 C11 C16 C15 -179.9(4) no
C27 P2 C21 C22 10.3(5) no
C28 P2 C21 C22 117.9(4) no
Pd5 P2 C21 C22 -118.0(4) no
C27 P2 C21 C26 -169.2(4) no
C28 P2 C21 C26 -61.7(4) no
Pd5 P2 C21 C26 62.4(4) no
C26 C21 C22 C23 -0.1(8) no
P2 C21 C22 C23 -179.7(4) no
C21 C22 C23 C24 2.1(9) no
C22 C23 C24 C25 -2.3(11) no
C23 C24 C25 C26 0.6(11) no
C24 C25 C26 C21 1.4(10) no
C22 C21 C26 C25 -1.6(8) no
P2 C21 C26 C25 178.0(5) no
